data_4084578
loop_
_publ_author_name
'Oliva-Madrid, Mar\'ia-Jos\'e'
'Garc\'ia-L\'opez, Jos\'e-Antonio'
'Saura-Llamas, Isabel'
'Bautista, Delia'
'Vicente, Jos\'e'

_publ_section_title
;
 Insertion Reactions on Carbopalladated Benzyne: From Eight- to Nine- and
 Ten-Membered Palladacycles. Applications to the Synthesis of
 N-Heterocycles
;
_journal_issue 22
_journal_name_full Organometallics
_journal_page_first 6420
_journal_paper_doi 10.1021/om500772p
_journal_volume 33
_journal_year 2014
_chemical_formula_moiety 'C34 H36 Cl N3 Pd, 0.72(C4 H10 O), 0.28(C H Cl3)'
_chemical_formula_sum 'C37.17 H43.49 Cl1.83 N3 O0.72 Pd'
_chemical_formula_weight 715.20
_chemical_name_systematic
; 
 ? 
;
_space_group_IT_number 2
_symmetry_cell_setting triclinic
_symmetry_space_group_name_Hall '-P 1'
_symmetry_space_group_name_H-M 'P -1'
_atom_sites_solution_hydrogens geom
_atom_sites_solution_primary direct
_atom_sites_solution_secondary difmap
_audit_creation_method SHELXL-97
_cell_angle_alpha 103.563(2)
_cell_angle_beta 96.146(2)
_cell_angle_gamma 106.521(2)
_cell_formula_units_Z 2
_cell_length_a 11.3846(11)
_cell_length_b 11.6512(11)
_cell_length_c 14.2219(13)
_cell_measurement_reflns_used 5624
_cell_measurement_temperature 100(2)
_cell_measurement_theta_max 28.58
_cell_measurement_theta_min 2.57
_cell_volume 1727.3(3)
_computing_cell_refinement 'Bruker SAINT'
_computing_data_collection 'Bruker SMART'
_computing_data_reduction 'Bruker SAINT'
_computing_molecular_graphics 'Bruker SHELXTL'
_computing_publication_material 'Bruker SHELXTL'
_computing_structure_refinement 'SHELXL-97 (Sheldrick, 1997)'
_computing_structure_solution 'SHELXS-97 (Sheldrick, 1990)'
_diffrn_ambient_temperature 100(2)
_diffrn_detector_area_resol_mean 8.26
_diffrn_measured_fraction_theta_full 0.993
_diffrn_measured_fraction_theta_max 0.989
_diffrn_measurement_device_type 'Bruker SMART APEX CCD'
_diffrn_measurement_method \w-scan
_diffrn_radiation_monochromator graphite
_diffrn_radiation_source 'fine-focus sealed tube'
_diffrn_radiation_type MoK\a
_diffrn_radiation_wavelength 0.71073
_diffrn_reflns_av_R_equivalents 0.0259
_diffrn_reflns_av_sigmaI/netI 0.0315
_diffrn_reflns_limit_h_max 14
_diffrn_reflns_limit_h_min -14
_diffrn_reflns_limit_k_max 14
_diffrn_reflns_limit_k_min -14
_diffrn_reflns_limit_l_max 18
_diffrn_reflns_limit_l_min -18
_diffrn_reflns_number 20030
_diffrn_reflns_theta_full 26.00
_diffrn_reflns_theta_max 27.10
_diffrn_reflns_theta_min 1.50
_exptl_absorpt_coefficient_mu 0.711
_exptl_absorpt_correction_T_max 0.9586
_exptl_absorpt_correction_T_min 0.5564
_exptl_absorpt_correction_type multi-scan
_exptl_absorpt_process_details SADABS
_exptl_crystal_colour yellow
_exptl_crystal_density_diffrn 1.375
_exptl_crystal_density_method 'not measured'
_exptl_crystal_description prism
_exptl_crystal_F_000 741
_exptl_crystal_size_max 0.30
_exptl_crystal_size_mid 0.13
_exptl_crystal_size_min 0.06
_refine_diff_density_max 0.930
_refine_diff_density_min -0.631
_refine_diff_density_rms 0.079
_refine_ls_extinction_method none
_refine_ls_goodness_of_fit_ref 1.073
_refine_ls_hydrogen_treatment 'NH2 free, ordered methyls rigid, others riding'
_refine_ls_matrix_type full
_refine_ls_number_parameters 403
_refine_ls_number_reflns 7528
_refine_ls_number_restraints 4
_refine_ls_restrained_S_all 1.073
_refine_ls_R_factor_all 0.0413
_refine_ls_R_factor_gt 0.0372
_refine_ls_shift/su_max 0.001
_refine_ls_shift/su_mean 0.000
_refine_ls_structure_factor_coef Fsqd
_refine_ls_weighting_details 'calc w=1/[\s^2^(Fo^2^)+(0.0376P)^2^+2.2348P] where P=(Fo^2^+2Fc^2^)/3'
_refine_ls_weighting_scheme calc
_refine_ls_wR_factor_gt 0.0867
_refine_ls_wR_factor_ref 0.0886
_reflns_number_gt 6954
_reflns_number_total 7528
_reflns_threshold_expression >2sigma(I)
_cod_data_source_file om500772p_si_002.cif
_cod_data_source_block jaj761bs
_cod_depositor_comments 'Adding full bibliography for 4084578--4084580.cif.'
_cod_database_code 4084578

loop_
_symmetry_equiv_pos_as_xyz
'x, y, z'
'-x, -y, -z'

loop_
_atom_site_label
_atom_site_type_symbol
_atom_site_fract_x
_atom_site_fract_y
_atom_site_fract_z
_atom_site_U_iso_or_equiv
_atom_site_adp_type
_atom_site_occupancy
_atom_site_symmetry_multiplicity
_atom_site_calc_flag
_atom_site_refinement_flags
_atom_site_disorder_assembly
_atom_site_disorder_group
Pd1 Pd 0.972880(17) 0.680514(17) 0.174374(13) 0.01821(6) Uani 1 1 d . . .
Cl1 Cl 0.93902(6) 0.45534(6) 0.13483(4) 0.02424(13) Uani 1 1 d . . .
N1 N 0.9062(2) 0.6752(2) 0.02741(16) 0.0229(4) Uani 1 1 d D . .
H01A H 0.950(2) 0.641(2) -0.0057(19) 0.015(7) Uiso 1 1 d D . .
H01B H 0.933(3) 0.749(2) 0.024(2) 0.023(8) Uiso 1 1 d D . .
C1 C 0.9520(3) 0.9385(2) 0.18362(18) 0.0247(5) Uani 1 1 d . . .
C2 C 0.8258(3) 0.9027(2) 0.18982(19) 0.0251(5) Uani 1 1 d . . .
C3 C 0.7631(2) 0.7863(3) 0.2162(2) 0.0257(5) Uani 1 1 d . . .
C4 C 0.6935(2) 0.6774(3) 0.1417(2) 0.0282(6) Uani 1 1 d . . .
C5 C 0.6866(3) 0.6764(3) 0.0348(2) 0.0278(6) Uani 1 1 d . . .
H5A H 0.7057 0.7637 0.0319 0.033 Uiso 1 1 calc R . .
H5B H 0.5992 0.6316 0.0007 0.033 Uiso 1 1 calc R . .
C6 C 0.7713(3) 0.6180(3) -0.0244(2) 0.0280(6) Uani 1 1 d . . .
C7 C 0.7537(3) 0.9761(3) 0.1689(2) 0.0324(6) Uani 1 1 d . . .
H7 H 0.6686 0.9538 0.1754 0.039 Uiso 1 1 calc R . .
C8 C 0.8054(3) 1.0811(3) 0.1386(2) 0.0371(7) Uani 1 1 d . . .
H8 H 0.7554 1.1298 0.1239 0.045 Uiso 1 1 calc R . .
C9 C 0.9294(3) 1.1152(3) 0.1300(2) 0.0356(7) Uani 1 1 d . . .
H9 H 0.9645 1.1866 0.1084 0.043 Uiso 1 1 calc R . .
C10 C 1.0022(3) 1.0452(3) 0.1528(2) 0.0309(6) Uani 1 1 d . . .
H10 H 1.0877 1.0697 0.1475 0.037 Uiso 1 1 calc R . .
C11 C 0.6304(3) 0.5733(3) 0.1697(2) 0.0336(6) Uani 1 1 d . . .
H11 H 0.5826 0.4993 0.1201 0.040 Uiso 1 1 calc R . .
C12 C 0.6352(3) 0.5745(3) 0.2678(3) 0.0387(7) Uani 1 1 d . . .
H12 H 0.5909 0.5024 0.2850 0.046 Uiso 1 1 calc R . .
C13 C 0.7050(3) 0.6818(3) 0.3403(2) 0.0365(7) Uani 1 1 d . . .
H13 H 0.7097 0.6833 0.4077 0.044 Uiso 1 1 calc R . .
C14 C 0.7680(3) 0.7870(3) 0.3147(2) 0.0316(6) Uani 1 1 d . . .
H14 H 0.8152 0.8606 0.3649 0.038 Uiso 1 1 calc R . .
C15 C 1.0365(2) 0.8687(2) 0.20993(18) 0.0218(5) Uani 1 1 d . . .
N2 N 1.1485(2) 0.9355(2) 0.24748(16) 0.0253(5) Uani 1 1 d . . .
C16 C 0.7615(3) 0.6468(3) -0.1239(2) 0.0366(7) Uani 1 1 d . . .
H16A H 0.7839 0.7372 -0.1133 0.055 Uiso 1 1 calc R . .
H16B H 0.6758 0.6065 -0.1606 0.055 Uiso 1 1 calc R . .
H16C H 0.8186 0.6154 -0.1615 0.055 Uiso 1 1 calc R . .
C17 C 0.7330(3) 0.4780(3) -0.0408(2) 0.0359(7) Uani 1 1 d . . .
H17A H 0.7887 0.4445 -0.0787 0.054 Uiso 1 1 calc R . .
H17B H 0.6470 0.4397 -0.0772 0.054 Uiso 1 1 calc R . .
H17C H 0.7387 0.4595 0.0230 0.054 Uiso 1 1 calc R . .
C21 C 1.2459(2) 0.8909(2) 0.2756(2) 0.0263(6) Uani 1 1 d . . .
C22 C 1.3074(3) 0.8405(3) 0.2047(2) 0.0314(6) Uani 1 1 d . . .
C23 C 1.4096(3) 0.8069(3) 0.2370(3) 0.0404(8) Uani 1 1 d . . .
H23 H 1.4529 0.7726 0.1903 0.049 Uiso 1 1 calc R . .
C24 C 1.4486(3) 0.8228(3) 0.3361(3) 0.0452(8) Uani 1 1 d . . .
H24 H 1.5171 0.7975 0.3567 0.054 Uiso 1 1 calc R . .
C25 C 1.3886(3) 0.8752(3) 0.4051(2) 0.0384(7) Uani 1 1 d . . .
H25 H 1.4161 0.8857 0.4730 0.046 Uiso 1 1 calc R . .
C26 C 1.2882(3) 0.9127(2) 0.3765(2) 0.0293(6) Uani 1 1 d . . .
C27 C 1.2289(3) 0.9787(3) 0.4516(2) 0.0366(7) Uani 1 1 d . . .
H27A H 1.2671 0.9820 0.5177 0.055 Uiso 1 1 calc R . .
H27B H 1.1393 0.9337 0.4396 0.055 Uiso 1 1 calc R . .
H27C H 1.2415 1.0637 0.4466 0.055 Uiso 1 1 calc R . .
C28 C 1.2674(3) 0.8286(3) 0.0974(2) 0.0380(7) Uani 1 1 d . . .
H28A H 1.1872 0.7623 0.0715 0.057 Uiso 1 1 calc R . .
H28B H 1.3303 0.8082 0.0606 0.057 Uiso 1 1 calc R . .
H28C H 1.2589 0.9077 0.0903 0.057 Uiso 1 1 calc R . .
C31 C 1.0292(2) 0.6860(2) 0.30867(19) 0.0235(5) Uani 1 1 d . . .
N3 N 1.0548(2) 0.6777(2) 0.38686(16) 0.0252(5) Uani 1 1 d . . .
C32 C 1.0990(3) 0.6532(2) 0.47382(18) 0.0253(5) Uani 1 1 d . . .
C33 C 1.1776(3) 0.5803(3) 0.4665(2) 0.0283(6) Uani 1 1 d . . .
C34 C 1.2177(3) 0.5524(3) 0.5514(2) 0.0317(6) Uani 1 1 d . . .
H34 H 1.2720 0.5035 0.5495 0.038 Uiso 1 1 calc R . .
C35 C 1.1801(3) 0.5944(3) 0.6388(2) 0.0331(6) Uani 1 1 d . . .
H35 H 1.2075 0.5732 0.6959 0.040 Uiso 1 1 calc R . .
C36 C 1.1030(3) 0.6669(3) 0.6433(2) 0.0324(6) Uani 1 1 d . . .
H36 H 1.0781 0.6952 0.7038 0.039 Uiso 1 1 calc R . .
C37 C 1.0608(3) 0.6997(3) 0.56102(19) 0.0279(6) Uani 1 1 d . . .
C38 C 0.9764(3) 0.7785(3) 0.5664(2) 0.0367(7) Uani 1 1 d . . .
H38A H 0.9695 0.8051 0.5061 0.055 Uiso 1 1 calc R . .
H38B H 1.0111 0.8521 0.6234 0.055 Uiso 1 1 calc R . .
H38C H 0.8936 0.7299 0.5732 0.055 Uiso 1 1 calc R . .
C39 C 1.2141(3) 0.5328(3) 0.3699(2) 0.0342(6) Uani 1 1 d . . .
H39A H 1.2655 0.4797 0.3779 0.051 Uiso 1 1 calc R . .
H39B H 1.2618 0.6034 0.3487 0.051 Uiso 1 1 calc R . .
H39C H 1.1389 0.4842 0.3202 0.051 Uiso 1 1 calc R . .
C81 C 0.5652(6) 0.6837(6) 0.5786(5) 0.0726(18) Uiso 0.721(2) 1 d P A 1
H81A H 0.5653 0.6957 0.5126 0.109 Uiso 0.721(2) 1 calc PR A 1
H81B H 0.5122 0.5990 0.5733 0.109 Uiso 0.721(2) 1 calc PR A 1
H81C H 0.6505 0.6959 0.6099 0.109 Uiso 0.721(2) 1 calc PR A 1
C82 C 0.5166(5) 0.7738(5) 0.6380(4) 0.0540(13) Uiso 0.721(2) 1 d P A 1
H82A H 0.5695 0.8598 0.6437 0.065 Uiso 0.721(2) 1 calc PR A 1
H82B H 0.4307 0.7627 0.6067 0.065 Uiso 0.721(2) 1 calc PR A 1
O83 O 0.5173(3) 0.7536(3) 0.7319(3) 0.0504(9) Uiso 0.721(2) 1 d P A 1
C84 C 0.4751(5) 0.8420(5) 0.7949(3) 0.0429(11) Uiso 0.721(2) 1 d P A 1
H84A H 0.3877 0.8314 0.7680 0.052 Uiso 0.721(2) 1 calc PR A 1
H84B H 0.5270 0.9276 0.7986 0.052 Uiso 0.721(2) 1 calc PR A 1
C85 C 0.4838(6) 0.8231(6) 0.8946(5) 0.0693(17) Uiso 0.721(2) 1 d P A 1
H85A H 0.4549 0.8838 0.9379 0.104 Uiso 0.721(2) 1 calc PR A 1
H85B H 0.5707 0.8344 0.9211 0.104 Uiso 0.721(2) 1 calc PR A 1
H85C H 0.4316 0.7385 0.8906 0.104 Uiso 0.721(2) 1 calc PR A 1
C99 C 0.5671(11) 0.8300(11) 0.7293(7) 0.041(3) Uiso 0.279(2) 1 d PD A 2
H99 H 0.6441 0.9040 0.7450 0.050 Uiso 0.279(2) 1 calc PR A 2
Cl2 Cl 0.5305(4) 0.7979(4) 0.8386(3) 0.0685(12) Uiso 0.279(2) 1 d PD A 2
Cl3 Cl 0.5931(4) 0.7011(4) 0.6513(3) 0.0590(11) Uiso 0.279(2) 1 d PD A 2
Cl4 Cl 0.4414(3) 0.8644(3) 0.6700(2) 0.0466(9) Uiso 0.279(2) 1 d PD A 2

loop_
_atom_site_aniso_label
_atom_site_aniso_U_11
_atom_site_aniso_U_22
_atom_site_aniso_U_33
_atom_site_aniso_U_23
_atom_site_aniso_U_13
_atom_site_aniso_U_12
Pd1 0.02160(10) 0.01631(10) 0.01562(10) 0.00275(7) 0.00078(7) 0.00672(7)
Cl1 0.0335(3) 0.0181(3) 0.0209(3) 0.0042(2) 0.0029(2) 0.0098(2)
N1 0.0256(11) 0.0200(11) 0.0212(11) 0.0037(9) 0.0002(9) 0.0072(9)
C1 0.0360(14) 0.0191(12) 0.0181(12) 0.0023(10) 0.0019(10) 0.0110(11)
C2 0.0336(14) 0.0220(13) 0.0195(12) 0.0015(10) 0.0005(10) 0.0135(11)
C3 0.0245(13) 0.0268(13) 0.0275(13) 0.0052(11) 0.0035(10) 0.0133(11)
C4 0.0231(13) 0.0285(14) 0.0341(15) 0.0078(12) 0.0017(11) 0.0120(11)
C5 0.0267(13) 0.0247(13) 0.0287(14) 0.0041(11) -0.0049(11) 0.0097(11)
C6 0.0268(13) 0.0255(13) 0.0259(13) 0.0017(11) -0.0063(11) 0.0079(11)
C7 0.0371(15) 0.0292(15) 0.0303(14) 0.0018(12) -0.0005(12) 0.0172(13)
C8 0.0534(19) 0.0300(15) 0.0304(15) 0.0041(12) -0.0030(13) 0.0245(14)
C9 0.0536(19) 0.0252(14) 0.0296(15) 0.0102(12) 0.0010(13) 0.0153(14)
C10 0.0406(16) 0.0263(14) 0.0246(13) 0.0056(11) 0.0018(12) 0.0116(12)
C11 0.0238(13) 0.0310(15) 0.0436(17) 0.0101(13) 0.0004(12) 0.0072(12)
C12 0.0282(15) 0.0456(18) 0.055(2) 0.0292(16) 0.0139(14) 0.0165(14)
C13 0.0399(17) 0.0486(19) 0.0338(16) 0.0176(14) 0.0151(13) 0.0256(15)
C14 0.0364(15) 0.0341(15) 0.0306(15) 0.0088(12) 0.0088(12) 0.0201(13)
C15 0.0293(13) 0.0191(12) 0.0176(11) 0.0036(9) 0.0051(10) 0.0094(10)
N2 0.0300(12) 0.0187(10) 0.0231(11) 0.0031(9) 0.0004(9) 0.0057(9)
C16 0.0417(17) 0.0436(17) 0.0205(13) 0.0025(12) -0.0066(12) 0.0174(14)
C17 0.0307(15) 0.0249(14) 0.0405(17) -0.0040(12) -0.0082(12) 0.0072(12)
C21 0.0236(13) 0.0161(12) 0.0330(14) 0.0039(10) 0.0005(11) 0.0010(10)
C22 0.0291(14) 0.0195(13) 0.0353(15) -0.0007(11) 0.0037(12) -0.0003(11)
C23 0.0267(15) 0.0277(15) 0.056(2) -0.0031(14) 0.0079(14) 0.0038(12)
C24 0.0273(15) 0.0344(17) 0.064(2) 0.0032(16) -0.0091(15) 0.0096(13)
C25 0.0344(16) 0.0286(15) 0.0402(17) 0.0036(13) -0.0118(13) 0.0033(13)
C26 0.0284(14) 0.0205(13) 0.0307(14) 0.0018(11) -0.0039(11) 0.0032(11)
C27 0.0437(17) 0.0286(15) 0.0294(15) 0.0014(12) 0.0006(13) 0.0071(13)
C28 0.0423(17) 0.0309(16) 0.0340(16) 0.0021(13) 0.0101(13) 0.0056(13)
C31 0.0261(13) 0.0192(12) 0.0241(13) 0.0036(10) 0.0041(10) 0.0079(10)
N3 0.0299(12) 0.0218(11) 0.0208(11) 0.0043(9) 0.0023(9) 0.0056(9)
C32 0.0300(14) 0.0213(13) 0.0186(12) 0.0052(10) -0.0016(10) 0.0018(11)
C33 0.0312(14) 0.0239(13) 0.0243(13) 0.0058(11) 0.0005(11) 0.0027(11)
C34 0.0346(15) 0.0288(14) 0.0282(14) 0.0101(12) -0.0022(11) 0.0060(12)
C35 0.0346(15) 0.0328(15) 0.0237(13) 0.0113(12) -0.0055(11) -0.0004(12)
C36 0.0361(15) 0.0337(15) 0.0180(12) 0.0041(11) 0.0009(11) 0.0006(13)
C37 0.0303(14) 0.0242(13) 0.0214(13) 0.0030(10) 0.0006(10) 0.0011(11)
C38 0.0454(18) 0.0387(17) 0.0262(14) 0.0049(12) 0.0083(13) 0.0164(14)
C39 0.0418(17) 0.0360(16) 0.0267(14) 0.0076(12) 0.0061(12) 0.0165(14)

loop_
_atom_type_symbol
_atom_type_description
_atom_type_scat_dispersion_real
_atom_type_scat_dispersion_imag
_atom_type_scat_source
C C 0.0033 0.0016 'International Tables Vol C Tables 4.2.6.8 and 6.1.1.4'
H H 0.0000 0.0000 'International Tables Vol C Tables 4.2.6.8 and 6.1.1.4'
N N 0.0061 0.0033 'International Tables Vol C Tables 4.2.6.8 and 6.1.1.4'
Cl Cl 0.1484 0.1585 'International Tables Vol C Tables 4.2.6.8 and 6.1.1.4'
Pd Pd -0.9988 1.0072 'International Tables Vol C Tables 4.2.6.8 and 6.1.1.4'
O O 0.0106 0.0060 'International Tables Vol C Tables 4.2.6.8 and 6.1.1.4'

loop_
_geom_angle_atom_site_label_1
_geom_angle_atom_site_label_2
_geom_angle_atom_site_label_3
_geom_angle
C31 Pd1 C15 90.22(10)
C31 Pd1 N1 178.44(10)
C15 Pd1 N1 89.64(9)
C31 Pd1 Cl1 86.40(8)
C15 Pd1 Cl1 168.76(8)
N1 Pd1 Cl1 94.03(6)
C6 N1 Pd1 124.77(18)
C2 C1 C10 118.8(2)
C2 C1 C15 122.6(2)
C10 C1 C15 118.6(3)
C1 C2 C7 119.5(3)
C1 C2 C3 122.3(2)
C7 C2 C3 118.2(3)
C14 C3 C4 119.7(3)
C14 C3 C2 120.2(2)
C4 C3 C2 120.0(2)
C11 C4 C3 118.2(3)
C11 C4 C5 121.8(3)
C3 C4 C5 120.0(3)
C4 C5 C6 118.3(2)
N1 C6 C17 108.8(2)
N1 C6 C16 107.9(2)
C17 C6 C16 109.4(2)
N1 C6 C5 110.9(2)
C17 C6 C5 111.9(2)
C16 C6 C5 107.7(2)
C8 C7 C2 120.6(3)
C9 C8 C7 120.1(3)
C8 C9 C10 119.8(3)
C9 C10 C1 121.1(3)
C12 C11 C4 121.9(3)
C13 C12 C11 119.3(3)
C12 C13 C14 120.0(3)
C13 C14 C3 120.8(3)
N2 C15 C1 114.9(2)
N2 C15 Pd1 124.94(19)
C1 C15 Pd1 119.90(18)
C15 N2 C21 125.5(2)
C22 C21 C26 121.5(3)
C22 C21 N2 120.0(3)
C26 C21 N2 118.0(2)
C23 C22 C21 118.0(3)
C23 C22 C28 121.3(3)
C21 C22 C28 120.7(3)
C24 C23 C22 120.9(3)
C25 C24 C23 120.3(3)
C24 C25 C26 120.7(3)
C25 C26 C21 118.4(3)
C25 C26 C27 121.0(3)
C21 C26 C27 120.6(3)
N3 C31 Pd1 173.3(2)
C31 N3 C32 169.0(3)
C33 C32 C37 123.8(2)
C33 C32 N3 116.8(2)
C37 C32 N3 119.4(2)
C34 C33 C32 116.9(3)
C34 C33 C39 122.2(3)
C32 C33 C39 120.9(2)
C35 C34 C33 121.1(3)
C36 C35 C34 120.3(3)
C35 C36 C37 121.4(3)
C36 C37 C32 116.4(3)
C36 C37 C38 121.1(3)
C32 C37 C38 122.4(2)
O83 C82 C81 107.9(5)
C82 O83 C84 110.6(4)
O83 C84 C85 109.4(4)
Cl2 C99 Cl3 110.5(6)
Cl2 C99 Cl4 108.6(6)
Cl3 C99 Cl4 110.0(6)

loop_
_geom_bond_atom_site_label_1
_geom_bond_atom_site_label_2
_geom_bond_distance
Pd1 C31 1.929(3)
Pd1 C15 2.021(2)
Pd1 N1 2.126(2)
Pd1 Cl1 2.4565(7)
N1 C6 1.513(3)
C1 C2 1.397(4)
C1 C10 1.403(4)
C1 C15 1.496(4)
C2 C7 1.401(4)
C2 C3 1.495(4)
C3 C14 1.394(4)
C3 C4 1.407(4)
C4 C11 1.392(4)
C4 C5 1.510(4)
C5 C6 1.543(4)
C6 C17 1.516(4)
C6 C16 1.529(4)
C7 C8 1.385(4)
C8 C9 1.381(5)
C9 C10 1.382(4)
C11 C12 1.388(4)
C12 C13 1.383(5)
C13 C14 1.383(4)
C15 N2 1.269(3)
N2 C21 1.411(3)
C21 C22 1.400(4)
C21 C26 1.402(4)
C22 C23 1.395(4)
C22 C28 1.508(4)
C23 C24 1.384(5)
C24 C25 1.380(5)
C25 C26 1.389(4)
C26 C27 1.501(4)
C31 N3 1.152(3)
N3 C32 1.406(3)
C32 C33 1.394(4)
C32 C37 1.398(4)
C33 C34 1.387(4)
C33 C39 1.504(4)
C34 C35 1.384(4)
C35 C36 1.377(4)
C36 C37 1.393(4)
C37 C38 1.502(4)
C81 C82 1.462(8)
C82 O83 1.410(6)
O83 C84 1.426(6)
C84 C85 1.482(8)
C99 Cl2 1.747(10)
C99 Cl3 1.765(10)
C99 Cl4 1.773(9)

loop_
_geom_hbond_atom_site_label_D
_geom_hbond_atom_site_label_H
_geom_hbond_atom_site_label_A
_geom_hbond_distance_DH
_geom_hbond_distance_HA
_geom_hbond_distance_DA
_geom_hbond_angle_DHA
_geom_hbond_site_symmetry_A
N1 H01A Cl1 0.84(2) 2.56(2) 3.390(2) 169(2) 2_765
